data_7110691
loop_
_publ_author_name
'Kimblin, Clare'
'Bridgewater, Brian M.'
'Churchill, David G.'
'Parkin, Gerard'

_publ_section_title
;
 Mononuclear tris(2-mercapto-1-arylimidazolyl)hydroborato complexes of
 zinc, [TmAr]ZnX: structural evidence that a sulfur rich coordination
 environment promotes the formation of a tetrahedral alcohol complex in a
 synthetic analogue of LADH
;
_journal_issue 22
_journal_name_full 'Chemical Communications'
_journal_page_first 2301
_journal_paper_doi 10.1039/a906561j
_journal_year 1999
_chemical_formula_sum 'C28 H23 B Cl3 N7 O3 S3 Zn'
_chemical_formula_weight 784.24
_chemical_name_systematic
; 

 ? 

;
_space_group_IT_number 14
_symmetry_cell_setting monoclinic
_symmetry_space_group_name_Hall '-P 2ybc'
_symmetry_space_group_name_H-M 'P 1 21/c 1'
_atom_sites_solution_hydrogens geom
_atom_sites_solution_primary direct
_atom_sites_solution_secondary difmap
_audit_creation_method SHELXL-97
_cell_angle_alpha 90.00
_cell_angle_beta 97.089(5)
_cell_angle_gamma 90.00
_cell_formula_units_Z 4
_cell_length_a 17.216(5)
_cell_length_b 9.756(3)
_cell_length_c 20.381(6)
_cell_measurement_temperature 223(2)
_cell_volume 3397.0(18)
_computing_cell_refinement 'Bruker SMART'
_computing_data_collection 'Bruker SMART'
_computing_data_reduction 'Bruker SHELXTL'
_computing_molecular_graphics 'Bruker SHELXTL'
_computing_publication_material 'Bruker SHELXTL'
_computing_structure_refinement 'SHELXL-97 (Sheldrick, 1997)'
_computing_structure_solution 'SHELXS-97 (Sheldrick, 1990)'
_diffrn_ambient_temperature 223(2)
_diffrn_measured_fraction_theta_full 0.908
_diffrn_measured_fraction_theta_max 0.908
_diffrn_measurement_device_type 'CCD area detector'
_diffrn_measurement_method 'phi and omega scans'
_diffrn_radiation_monochromator graphite
_diffrn_radiation_source 'fine-focus sealed tube'
_diffrn_radiation_type MoK\a
_diffrn_radiation_wavelength 0.71073
_diffrn_reflns_av_R_equivalents 0.0187
_diffrn_reflns_av_sigmaI/netI 0.0240
_diffrn_reflns_limit_h_max 22
_diffrn_reflns_limit_h_min -21
_diffrn_reflns_limit_k_max 11
_diffrn_reflns_limit_k_min -12
_diffrn_reflns_limit_l_max 26
_diffrn_reflns_limit_l_min -25
_diffrn_reflns_number 17637
_diffrn_reflns_theta_full 28.25
_diffrn_reflns_theta_max 28.25
_diffrn_reflns_theta_min 2.01
_exptl_absorpt_coefficient_mu 1.185
_exptl_absorpt_correction_T_max 0.8907
_exptl_absorpt_correction_T_min 0.7175
_exptl_absorpt_correction_type none
_exptl_crystal_density_diffrn 1.533
_exptl_crystal_density_method 'not measured'
_exptl_crystal_F_000 1592
_exptl_crystal_size_max 0.30
_exptl_crystal_size_mid 0.10
_exptl_crystal_size_min 0.10
_refine_diff_density_max 2.279
_refine_diff_density_min -1.870
_refine_diff_density_rms 0.113
_refine_ls_extinction_coef 0.0000(5)
_refine_ls_extinction_expression Fc^*^=kFc[1+0.001xFc^2^\l^3^/sin(2\q)]^-1/4^
_refine_ls_extinction_method SHELXL
_refine_ls_goodness_of_fit_ref 1.045
_refine_ls_hydrogen_treatment mixed
_refine_ls_matrix_type full
_refine_ls_number_parameters 420
_refine_ls_number_reflns 7622
_refine_ls_number_restraints 0
_refine_ls_restrained_S_all 1.045
_refine_ls_R_factor_all 0.0823
_refine_ls_R_factor_gt 0.0699
_refine_ls_shift/su_max 0.473
_refine_ls_shift/su_mean 0.001
_refine_ls_structure_factor_coef Fsqd
_refine_ls_weighting_details 'calc w=1/[\s^2^(Fo^2^)+(0.1153P)^2^+10.6214P] where P=(Fo^2^+2Fc^2^)/3'
_refine_ls_weighting_scheme calc
_refine_ls_wR_factor_gt 0.2019
_refine_ls_wR_factor_ref 0.2167
_reflns_number_gt 6327
_reflns_number_total 7622
_reflns_threshold_expression >2sigma(I)
_cod_data_source_file 906561jsup1.cif
_cod_data_source_block zns10
_cod_depositor_comments
;
The following automatic conversions were performed:

'_symmetry_cell_setting' value 'Monoclinic' changed to 'monoclinic'
according to /home/saulius/struct/CIF-dictionaries/cif_core.dic
dictionary named 'cif_core.dic' version 2.4.2 from 2011-04-26.

Automatic conversion script
Id: cif_fix_values 1891 2012-01-12 08:04:46Z andrius 
;
_cod_original_cell_volume 3397.1(17)
_cod_original_sg_symbol_H-M P2(1)/c
_cod_database_code 7110691

loop_
_symmetry_equiv_pos_as_xyz
'x, y, z'
'-x, y+1/2, -z+1/2'
'-x, -y, -z'
'x, -y-1/2, z-1/2'

loop_
_atom_site_label
_atom_site_type_symbol
_atom_site_fract_x
_atom_site_fract_y
_atom_site_fract_z
_atom_site_U_iso_or_equiv
_atom_site_adp_type
_atom_site_occupancy
_atom_site_symmetry_multiplicity
_atom_site_calc_flag
_atom_site_refinement_flags
Zn Zn 0.26715(3) 0.80406(5) 0.61287(2) 0.03221(17) Uani 1 1 d .
S11 S 0.35521(6) 0.89236(12) 0.70125(5) 0.0395(3) Uani 1 1 d .
S21 S 0.17129(6) 0.67855(11) 0.65605(6) 0.0367(3) Uani 1 1 d .
S31 S 0.34236(7) 0.66907(13) 0.55192(6) 0.0434(3) Uani 1 1 d .
B B 0.3551(3) 0.5368(6) 0.7123(3) 0.0462(12) Uani 1 1 d .
N11 N 0.3277(2) 0.6454(4) 0.76081(19) 0.0425(9) Uani 1 1 d .
N12 N 0.2877(2) 0.8253(5) 0.81202(19) 0.0453(9) Uani 1 1 d .
N21 N 0.2840(2) 0.4718(4) 0.6687(2) 0.0435(9) Uani 1 1 d .
N22 N 0.1683(2) 0.4087(4) 0.6208(2) 0.0457(9) Uani 1 1 d .
N31 N 0.4203(2) 0.5908(4) 0.6731(2) 0.0459(9) Uani 1 1 d .
N32 N 0.4958(2) 0.6793(5) 0.6049(2) 0.0501(10) Uani 1 1 d .
N1 N 0.1992(2) 0.9681(4) 0.51102(19) 0.0424(8) Uani 1 1 d .
O1 O 0.1735(3) 1.0706(5) 0.4805(2) 0.0861(15) Uani 1 1 d .
O2 O 0.1976(3) 0.8540(4) 0.48607(19) 0.0629(10) Uani 1 1 d .
O3 O 0.2287(2) 0.9818(3) 0.57193(16) 0.0458(8) Uani 1 1 d .
C11 C 0.3230(2) 0.7839(5) 0.7589(2) 0.0384(9) Uani 1 1 d .
C12 C 0.2946(3) 0.6012(6) 0.8162(3) 0.0561(13) Uani 1 1 d .
H11A H 0.2902 0.5095 0.8294 0.067 Uiso 1 1 calc R
C13 C 0.2701(4) 0.7102(6) 0.8477(3) 0.0569(14) Uani 1 1 d .
H23A H 0.2456 0.7092 0.8865 0.068 Uiso 1 1 calc R
C21 C 0.2100(3) 0.5162(5) 0.6493(2) 0.0379(9) Uani 1 1 d .
C22 C 0.2875(4) 0.3344(6) 0.6503(3) 0.0562(13) Uani 1 1 d .
H9A H 0.3319 0.2780 0.6574 0.067 Uiso 1 1 calc R
C23 C 0.2169(4) 0.2963(5) 0.6206(3) 0.0585(14) Uani 1 1 d .
H3B H 0.2032 0.2094 0.6030 0.070 Uiso 1 1 calc R
C31 C 0.4205(3) 0.6437(5) 0.6118(2) 0.0428(10) Uani 1 1 d .
C32 C 0.4972(3) 0.5947(7) 0.7046(3) 0.0612(15) Uani 1 1 d .
H17A H 0.5138 0.5640 0.7478 0.073 Uiso 1 1 calc R
C33 C 0.5433(3) 0.6493(7) 0.6631(3) 0.0632(15) Uani 1 1 d .
H8A H 0.5975 0.6644 0.6718 0.076 Uiso 1 1 calc R
C41 C 0.2695(3) 0.9627(6) 0.8307(2) 0.0476(11) Uani 1 1 d .
C42 C 0.2317(4) 1.0513(7) 0.7845(3) 0.0598(14) Uani 1 1 d .
H15A H 0.2185 1.0239 0.7403 0.072 Uiso 1 1 calc R
C43 C 0.2137(5) 1.1818(8) 0.8051(4) 0.0742(18) Uani 1 1 d .
H5A H 0.1889 1.2442 0.7742 0.089 Uiso 1 1 calc R
C44 C 0.2315(5) 1.2213(8) 0.8698(4) 0.077(2) Uani 1 1 d .
H51A H 0.2187 1.3100 0.8829 0.093 Uiso 1 1 calc R
C45 C 0.2684(4) 1.1310(8) 0.9159(3) 0.0724(19) Uani 1 1 d .
H13A H 0.2796 1.1573 0.9605 0.087 Uiso 1 1 calc R
C46 C 0.2885(3) 1.0011(7) 0.8957(3) 0.0598(14) Uani 1 1 d .
H21A H 0.3149 0.9397 0.9263 0.072 Uiso 1 1 calc R
C51 C 0.0849(3) 0.4041(5) 0.5980(3) 0.0516(12) Uani 1 1 d .
C52 C 0.0594(4) 0.3407(6) 0.5379(3) 0.0665(16) Uani 1 1 d .
H4A H 0.0957 0.3058 0.5114 0.080 Uiso 1 1 calc R
C53 C -0.0203(5) 0.3295(7) 0.5177(4) 0.078(2) Uani 1 1 d .
H18A H -0.0379 0.2852 0.4777 0.093 Uiso 1 1 calc R
C54 C -0.0747(4) 0.3839(8) 0.5565(4) 0.084(2) Uani 1 1 d .
H10A H -0.1286 0.3784 0.5422 0.101 Uiso 1 1 calc R
C55 C -0.0479(4) 0.4448(8) 0.6153(4) 0.0754(19) Uani 1 1 d .
H19A H -0.0841 0.4807 0.6417 0.091 Uiso 1 1 calc R
C56 C 0.0315(3) 0.4549(6) 0.6369(3) 0.0586(14) Uani 1 1 d .
H27A H 0.0487 0.4960 0.6778 0.070 Uiso 1 1 calc R
C61 C 0.5230(3) 0.7478(6) 0.5496(3) 0.0537(13) Uani 1 1 d .
C62 C 0.5064(4) 0.6945(6) 0.4863(4) 0.0668(17) Uani 1 1 d .
H7A H 0.4761 0.6146 0.4787 0.080 Uiso 1 1 calc R
C63 C 0.5353(5) 0.7617(9) 0.4343(4) 0.084(2) Uani 1 1 d .
H6A H 0.5243 0.7269 0.3911 0.101 Uiso 1 1 calc R
C64 C 0.5799(5) 0.8789(8) 0.4452(5) 0.090(3) Uani 1 1 d .
H1A H 0.5988 0.9238 0.4096 0.108 Uiso 1 1 calc R
C65 C 0.5965(4) 0.9296(8) 0.5082(5) 0.086(3) Uani 1 1 d .
H2A H 0.6280 1.0082 0.5155 0.104 Uiso 1 1 calc R
C66 C 0.5674(3) 0.8665(7) 0.5614(4) 0.0655(16) Uani 1 1 d .
H14A H 0.5775 0.9031 0.6042 0.079 Uiso 1 1 calc R
C1 C -0.0262(4) 0.9988(9) 0.6398(4) 0.082(2) Uani 1 1 d .
H10B H -0.0589 1.0049 0.5963 0.099 Uiso 1 1 calc R
Cl1 Cl 0.0649(2) 1.0196(5) 0.6243(4) 0.261(4) Uani 1 1 d .
Cl2 Cl -0.0318(2) 0.8282(4) 0.6644(3) 0.194(2) Uani 1 1 d .
Cl3 Cl -0.0689(4) 1.0960(5) 0.68922(17) 0.255(4) Uani 1 1 d .
H1 H 0.383(3) 0.453(6) 0.744(3) 0.060(17) Uiso 1 1 d .

loop_
_atom_site_aniso_label
_atom_site_aniso_U_11
_atom_site_aniso_U_22
_atom_site_aniso_U_33
_atom_site_aniso_U_23
_atom_site_aniso_U_13
_atom_site_aniso_U_12
Zn 0.0351(3) 0.0300(3) 0.0314(3) 0.00040(17) 0.00363(18) -0.00202(17)
S11 0.0426(6) 0.0455(6) 0.0301(5) 0.0010(4) 0.0030(4) -0.0147(4)
S21 0.0333(5) 0.0304(5) 0.0472(6) -0.0007(4) 0.0082(4) -0.0019(4)
S31 0.0404(6) 0.0512(7) 0.0397(6) -0.0055(5) 0.0095(4) 0.0035(5)
B 0.039(3) 0.048(3) 0.053(3) 0.014(2) 0.007(2) 0.006(2)
N11 0.0374(18) 0.050(2) 0.0396(19) 0.0127(17) 0.0028(15) -0.0020(16)
N12 0.049(2) 0.056(2) 0.0320(18) 0.0050(17) 0.0083(16) -0.0063(18)
N21 0.045(2) 0.034(2) 0.054(2) 0.0022(17) 0.0157(17) 0.0031(16)
N22 0.055(2) 0.034(2) 0.049(2) -0.0064(16) 0.0128(18) -0.0044(17)
N31 0.0360(19) 0.050(2) 0.052(2) 0.0097(18) 0.0060(16) 0.0074(16)
N32 0.0342(19) 0.052(3) 0.066(3) 0.012(2) 0.0150(18) 0.0060(17)
N1 0.046(2) 0.042(2) 0.0387(19) 0.0052(16) 0.0037(16) -0.0011(16)
O1 0.119(4) 0.066(3) 0.066(3) 0.028(2) -0.019(3) 0.010(3)
O2 0.080(3) 0.058(2) 0.050(2) -0.0126(18) 0.0007(19) 0.000(2)
O3 0.064(2) 0.0347(17) 0.0368(16) 0.0009(13) -0.0015(14) 0.0012(15)
C11 0.035(2) 0.049(3) 0.0308(19) 0.0043(17) 0.0012(16) -0.0069(18)
C12 0.059(3) 0.061(3) 0.050(3) 0.022(3) 0.012(2) -0.002(3)
C13 0.067(3) 0.068(4) 0.038(2) 0.014(2) 0.016(2) -0.006(3)
C21 0.039(2) 0.034(2) 0.042(2) 0.0008(17) 0.0114(17) -0.0040(17)
C22 0.061(3) 0.040(3) 0.071(4) 0.002(2) 0.025(3) 0.012(2)
C23 0.071(4) 0.035(3) 0.072(4) -0.010(2) 0.020(3) -0.001(2)
C31 0.037(2) 0.041(2) 0.053(3) 0.004(2) 0.0135(19) 0.0078(18)
C32 0.038(2) 0.076(4) 0.068(3) 0.018(3) 0.003(2) 0.015(2)
C33 0.031(2) 0.081(4) 0.078(4) 0.017(3) 0.009(2) 0.011(2)
C41 0.049(3) 0.057(3) 0.038(2) -0.002(2) 0.0115(19) -0.010(2)
C42 0.069(3) 0.070(4) 0.042(3) -0.001(2) 0.010(2) 0.006(3)
C43 0.088(5) 0.076(4) 0.063(4) 0.005(3) 0.025(3) 0.011(4)
C44 0.087(5) 0.073(4) 0.080(4) -0.023(4) 0.043(4) -0.015(4)
C45 0.075(4) 0.091(5) 0.055(3) -0.031(4) 0.026(3) -0.030(4)
C46 0.062(3) 0.082(4) 0.037(2) -0.006(3) 0.009(2) -0.016(3)
C51 0.060(3) 0.037(3) 0.056(3) -0.001(2) 0.000(2) -0.016(2)
C52 0.089(4) 0.041(3) 0.066(4) -0.010(3) -0.005(3) -0.004(3)
C53 0.089(5) 0.054(4) 0.080(5) -0.010(3) -0.028(4) -0.019(3)
C54 0.067(4) 0.069(4) 0.109(6) 0.003(4) -0.016(4) -0.026(3)
C55 0.054(3) 0.078(5) 0.094(5) -0.002(4) 0.013(3) -0.021(3)
C56 0.050(3) 0.067(4) 0.061(3) -0.005(3) 0.015(2) -0.018(3)
C61 0.038(2) 0.052(3) 0.075(4) 0.013(3) 0.026(2) 0.012(2)
C62 0.073(4) 0.053(3) 0.084(4) 0.008(3) 0.044(3) 0.009(3)
C63 0.095(5) 0.085(5) 0.083(5) 0.007(4) 0.054(4) 0.014(4)
C64 0.086(5) 0.074(5) 0.123(7) 0.032(5) 0.065(5) 0.013(4)
C65 0.051(3) 0.068(4) 0.145(8) 0.034(5) 0.034(4) 0.001(3)
C66 0.043(3) 0.058(3) 0.097(5) 0.009(3) 0.017(3) -0.001(2)
C1 0.056(3) 0.122(7) 0.068(4) 0.017(4) 0.003(3) 0.012(4)
Cl1 0.106(2) 0.168(4) 0.524(10) 0.182(5) 0.100(4) 0.014(2)
Cl2 0.130(3) 0.100(2) 0.354(7) 0.036(3) 0.037(3) -0.0280(19)
Cl3 0.468(8) 0.211(4) 0.106(2) 0.060(2) 0.118(4) 0.239(5)

loop_
_atom_type_symbol
_atom_type_description
_atom_type_scat_dispersion_real
_atom_type_scat_dispersion_imag
_atom_type_scat_source
C C 0.0033 0.0016 'International Tables Vol C Tables 4.2.6.8 and 6.1.1.4'
H H 0.0000 0.0000 'International Tables Vol C Tables 4.2.6.8 and 6.1.1.4'
B B 0.0013 0.0007 'International Tables Vol C Tables 4.2.6.8 and 6.1.1.4'
N N 0.0061 0.0033 'International Tables Vol C Tables 4.2.6.8 and 6.1.1.4'
O O 0.0106 0.0060 'International Tables Vol C Tables 4.2.6.8 and 6.1.1.4'
S S 0.1246 0.1234 'International Tables Vol C Tables 4.2.6.8 and 6.1.1.4'
Zn Zn 0.2839 1.4301 'International Tables Vol C Tables 4.2.6.8 and 6.1.1.4'
Cl Cl 0.1484 0.1585 'International Tables Vol C Tables 4.2.6.8 and 6.1.1.4'

loop_
_geom_angle_atom_site_label_1
_geom_angle_atom_site_label_2
_geom_angle_atom_site_label_3
_geom_angle
O3 Zn S31 116.59(11)
O3 Zn S21 113.73(11)
S31 Zn S21 112.06(5)
O3 Zn S11 98.60(10)
S31 Zn S11 105.50(5)
S21 Zn S11 108.83(5)
C11 S11 Zn 93.77(15)
C21 S21 Zn 98.89(15)
C31 S31 Zn 98.15(16)
N31 B N21 114.4(4)
N31 B N11 113.0(4)
N21 B N11 111.1(4)
C11 N11 C12 107.7(4)
C11 N11 B 132.9(4)
C12 N11 B 119.3(4)
C11 N12 C13 108.8(4)
C11 N12 C41 128.1(4)
C13 N12 C41 123.1(4)
C21 N21 C22 107.3(4)
C21 N21 B 132.9(4)
C22 N21 B 119.2(4)
C21 N22 C23 109.0(4)
C21 N22 C51 127.5(4)
C23 N22 C51 123.4(4)
C31 N31 C32 107.7(4)
C31 N31 B 133.8(4)
C32 N31 B 118.5(4)
C31 N32 C33 109.0(4)
C31 N32 C61 127.1(5)
C33 N32 C61 123.7(4)
O2 N1 O1 122.8(4)
O2 N1 O3 118.7(4)
O1 N1 O3 118.5(4)
N1 O3 Zn 112.5(3)
N11 C11 N12 107.6(4)
N11 C11 S11 127.6(4)
N12 C11 S11 124.8(4)
C13 C12 N11 109.1(5)
C12 C13 N12 106.8(4)
N21 C21 N22 107.8(4)
N21 C21 S21 128.7(3)
N22 C21 S21 123.5(3)
C23 C22 N21 108.8(5)
C22 C23 N22 107.1(5)
N31 C31 N32 107.6(4)
N31 C31 S31 128.3(4)
N32 C31 S31 124.1(4)
C33 C32 N31 108.7(5)
C32 C33 N32 107.0(5)
C46 C41 C42 121.5(6)
C46 C41 N12 118.3(5)
C42 C41 N12 120.2(5)
C41 C42 C43 118.3(6)
C44 C43 C42 121.1(7)
C43 C44 C45 120.3(7)
C44 C45 C46 119.3(6)
C41 C46 C45 119.6(6)
C56 C51 C52 120.2(6)
C56 C51 N22 120.5(5)
C52 C51 N22 119.2(5)
C53 C52 C51 119.3(7)
C52 C53 C54 120.5(6)
C55 C54 C53 118.9(6)
C54 C55 C56 121.5(7)
C51 C56 C55 119.6(6)
C62 C61 C66 121.2(6)
C62 C61 N32 120.3(5)
C66 C61 N32 118.4(6)
C61 C62 C63 118.7(7)
C64 C63 C62 120.8(8)
C65 C64 C63 119.9(7)
C64 C65 C66 121.0(7)
C61 C66 C65 118.4(7)
Cl3 C1 Cl1 124.0(7)
Cl3 C1 Cl2 109.5(5)
Cl1 C1 Cl2 105.0(5)

loop_
_geom_bond_atom_site_label_1
_geom_bond_atom_site_label_2
_geom_bond_distance
Zn O3 2.001(3)
Zn S31 2.3132(13)
Zn S21 2.3144(12)
Zn S11 2.3686(12)
S11 C11 1.722(4)
S21 C21 1.731(5)
S31 C31 1.719(5)
B N31 1.549(7)
B N21 1.556(7)
B N11 1.561(8)
N11 C11 1.355(6)
N11 C12 1.395(6)
N12 C11 1.367(6)
N12 C13 1.392(7)
N12 C41 1.438(7)
N21 C21 1.358(6)
N21 C22 1.395(7)
N22 C21 1.359(6)
N22 C23 1.380(7)
N22 C51 1.453(7)
N31 C31 1.352(6)
N31 C32 1.399(6)
N32 C31 1.367(6)
N32 C33 1.386(7)
N32 C61 1.438(7)
N1 O2 1.223(6)
N1 O1 1.231(6)
N1 O3 1.289(5)
C12 C13 1.336(9)
C22 C23 1.340(9)
C32 C33 1.340(8)
C41 C46 1.378(7)
C41 C42 1.379(8)
C42 C43 1.388(9)
C43 C44 1.372(10)
C44 C45 1.384(11)
C45 C46 1.390(10)
C51 C56 1.379(8)
C51 C52 1.394(8)
C52 C53 1.386(10)
C53 C54 1.401(12)
C54 C55 1.366(11)
C55 C56 1.387(8)
C61 C62 1.387(10)
C61 C66 1.392(9)
C62 C63 1.390(9)
C63 C64 1.380(12)
C64 C65 1.372(13)
C65 C66 1.394(10)
C1 Cl3 1.624(9)
C1 Cl1 1.652(8)
C1 Cl2 1.744(9)
